data_4112800
loop_
_publ_author_name
'Trevor L. Dzwiniel'
'Jeffrey M. Stryker'

_publ_contact_author_address
; Department of Chemistry
  University of Alberta
  Edmonton, Alberta T6G 2G2
  Canada
;
_publ_contact_author_email jeff.stryker@ualberta.ca
_publ_contact_author_fax 1(780)4928231
_publ_contact_author_name 'Dr. Jeffrey M. Stryker'
_publ_contact_author_phone 1(780)4923981
_publ_section_title
;
 Cobalt-Mediated Two-Carbon Ring Expansion of Five-Membered Rings.
 Electrophilic Carbon-Carbon Bond Activation in the Synthesis of
 Seven-Membered Rings
;
_journal_name_full 'Journal of the American Chemical Society'
_journal_page_first 9184
_journal_page_last 9185
_journal_paper_doi 10.1021/ja047852+
_journal_volume 126
_journal_year 2004
_chemical_formula_moiety 'C24 H35 Co O4'
_chemical_formula_sum 'C24 H35 Co O4'
_chemical_formula_weight 446.45
_space_group_IT_number 14
_symmetry_cell_setting monoclinic
_symmetry_space_group_name_Hall '-P 2ybc'
_symmetry_space_group_name_H-M 'P 1 21/c 1'
_atom_sites_solution_hydrogens geom
_atom_sites_solution_primary direct
_atom_sites_solution_secondary difmap
_audit_creation_method 'manual editing of SHELXL template'
_cell_angle_alpha 90.00
_cell_angle_beta 100.458(4)
_cell_angle_gamma 90.00
_cell_formula_units_Z 4
_cell_length_a 16.4190(7)
_cell_length_b 8.6648(3)
_cell_length_c 16.2655(7)
_cell_measurement_reflns_used 32
_cell_measurement_temperature 213(2)
_cell_measurement_theta_max 29.45
_cell_measurement_theta_min 29.21
_cell_volume 2275.61(16)
_computing_cell_refinement 'Siemens XSCANS (Siemens, 1994)'
_computing_data_collection 'Siemens XSCANS (Siemens, 1994)'
_computing_data_reduction 'Siemens XSCANS (Siemens, 1994)'
_computing_molecular_graphics 'Siemens SHELXTL (Sheldrick, 1996)'
_computing_publication_material 'Siemens SHELXTL (Sheldrick, 1996)'
_computing_structure_refinement 'SHELXL-97 (Sheldrick, 1997)'
_computing_structure_solution 'SHELXS-97 (Sheldrick, 1990)'
_diffrn_ambient_temperature 213(2)
_diffrn_measured_fraction_theta_full 0.996
_diffrn_measured_fraction_theta_max 0.996
_diffrn_measurement_device_type 'Siemens P4/RA'
_diffrn_measurement_method '2\q/\w scans'
_diffrn_radiation_monochromator graphite
_diffrn_radiation_source 'fine-focus rotating anode'
_diffrn_radiation_type CuK\a
_diffrn_radiation_wavelength 1.54178
_diffrn_reflns_av_R_equivalents 0.0362
_diffrn_reflns_av_sigmaI/netI 0.0342
_diffrn_reflns_limit_h_max 17
_diffrn_reflns_limit_h_min 0
_diffrn_reflns_limit_k_max 9
_diffrn_reflns_limit_k_min 0
_diffrn_reflns_limit_l_max 17
_diffrn_reflns_limit_l_min -17
_diffrn_reflns_number 3158
_diffrn_reflns_theta_full 56.74
_diffrn_reflns_theta_max 56.74
_diffrn_reflns_theta_min 2.74
_diffrn_standards_decay_% 7.90
_diffrn_standards_interval_count 197
_diffrn_standards_number 3
_exptl_absorpt_coefficient_mu 6.116
_exptl_absorpt_correction_T_max 0.2603
_exptl_absorpt_correction_T_min 0.1308
_exptl_absorpt_correction_type psi-scan
_exptl_absorpt_process_details 'Siemens SHELXTL (Sheldrick, 1996)'
_exptl_crystal_colour orange
_exptl_crystal_density_diffrn 1.303
_exptl_crystal_description fragment
_exptl_crystal_F_000 952
_exptl_crystal_size_max 0.44
_exptl_crystal_size_mid 0.38
_exptl_crystal_size_min 0.22
_refine_diff_density_max 0.428
_refine_diff_density_min -0.310
_refine_diff_density_rms 0.051
_refine_ls_extinction_method none
_refine_ls_goodness_of_fit_ref 1.042
_refine_ls_hydrogen_treatment constr
_refine_ls_matrix_type full
_refine_ls_number_parameters 271
_refine_ls_number_reflns 3036
_refine_ls_number_restraints 0
_refine_ls_restrained_S_all 1.042
_refine_ls_R_factor_all 0.0596
_refine_ls_R_factor_gt 0.0467
_refine_ls_shift/su_max 0.000
_refine_ls_shift/su_mean 0.000
_refine_ls_structure_factor_coef Fsqd
_refine_ls_weighting_details 'calc w=1/[\s^2^(Fo^2^)+(0.0595P)^2^+2.0798P] where P=(Fo^2^+2Fc^2^)/3'
_refine_ls_weighting_scheme calc
_refine_ls_wR_factor_gt 0.1089
_refine_ls_wR_factor_ref 0.1152
_reflns_number_gt 2550
_reflns_number_total 3036
_reflns_threshold_expression I>2\s(I)
_cod_data_source_file ja0478522Bsi20040614_121939_1.cif
_cod_data_source_block compound(3a)
_cod_original_sg_symbol_H-M 'P 21/c'
_cod_database_code 4112800

loop_
_symmetry_equiv_pos_as_xyz
'x, y, z'
'-x, y+1/2, -z+1/2'
'-x, -y, -z'
'x, -y-1/2, z-1/2'

loop_
_atom_site_label
_atom_site_type_symbol
_atom_site_fract_x
_atom_site_fract_y
_atom_site_fract_z
_atom_site_U_iso_or_equiv
_atom_site_adp_type
_atom_site_occupancy
_atom_site_symmetry_multiplicity
_atom_site_calc_flag
_atom_site_refinement_flags
Co Co 0.32212(3) 0.32561(6) 0.14695(3) 0.0258(2) Uani 1 1 d .
O1 O 0.10594(18) 0.1860(3) -0.0861(2) 0.0608(9) Uani 1 1 d .
O2 O -0.00955(16) 0.3171(3) -0.08100(18) 0.0492(8) Uani 1 1 d .
O3 O 0.10751(18) 0.5205(3) -0.19537(16) 0.0508(8) Uani 1 1 d .
O4 O 0.07238(17) 0.7004(3) -0.10955(17) 0.0436(7) Uani 1 1 d .
C1 C 0.3441(2) 0.5472(4) 0.1292(2) 0.0360(9) Uani 1 1 d .
H1 H 0.3979 0.5801 0.1624 0.043 Uiso 1 1 calc R
C2 C 0.2822(2) 0.5278(4) 0.1813(2) 0.0335(9) Uani 1 1 d .
C3 C 0.2150(2) 0.4278(4) 0.1499(2) 0.0295(8) Uani 1 1 d .
C4 C 0.2141(2) 0.3597(4) 0.0688(2) 0.0269(8) Uani 1 1 d .
H4 H 0.1806 0.2641 0.0621 0.032 Uiso 1 1 calc R
C5 C 0.2059(2) 0.4453(4) -0.0132(2) 0.0287(8) Uani 1 1 d .
H5 H 0.2330 0.3840 -0.0520 0.034 Uiso 1 1 calc R
C6 C 0.2444(2) 0.6055(4) -0.0046(2) 0.0334(9) Uani 1 1 d .
H6A H 0.2422 0.6495 -0.0604 0.040 Uiso 1 1 calc R
H6B H 0.2114 0.6720 0.0255 0.040 Uiso 1 1 calc R
C7 C 0.3328(2) 0.6061(4) 0.0409(2) 0.0379(9) Uani 1 1 d .
H7A H 0.3660 0.5426 0.0096 0.046 Uiso 1 1 calc R
H7B H 0.3541 0.7119 0.0419 0.046 Uiso 1 1 calc R
C8 C 0.2963(3) 0.5907(5) 0.2689(2) 0.0533(12) Uani 1 1 d .
H8A H 0.3547 0.6121 0.2872 0.064 Uiso 1 1 calc R
H8B H 0.2783 0.5153 0.3060 0.064 Uiso 1 1 calc R
H8C H 0.2648 0.6852 0.2701 0.064 Uiso 1 1 calc R
C9 C 0.1522(2) 0.3772(5) 0.2021(2) 0.0450(10) Uani 1 1 d .
H9A H 0.1352 0.2720 0.1877 0.054 Uiso 1 1 calc R
H9B H 0.1043 0.4447 0.1910 0.054 Uiso 1 1 calc R
H9C H 0.1768 0.3827 0.2609 0.054 Uiso 1 1 calc R
C10 C 0.1128(2) 0.4585(4) -0.0501(2) 0.0273(8) Uani 1 1 d .
H10 H 0.0850 0.5062 -0.0073 0.033 Uiso 1 1 calc R
C11 C 0.0724(2) 0.3038(4) -0.0734(2) 0.0327(9) Uani 1 1 d .
C12 C -0.0580(3) 0.1784(6) -0.1005(3) 0.0689(15) Uani 1 1 d .
H12A H -0.1164 0.2033 -0.1075 0.083 Uiso 1 1 calc R
H12B H -0.0437 0.1047 -0.0553 0.083 Uiso 1 1 calc R
H12C H -0.0463 0.1339 -0.1519 0.083 Uiso 1 1 calc R
C13 C 0.0966(2) 0.5592(4) -0.1274(2) 0.0330(9) Uani 1 1 d .
C14 C 0.0629(3) 0.8121(5) -0.1769(3) 0.0616(13) Uani 1 1 d .
H14A H 0.0582 0.9147 -0.1545 0.074 Uiso 1 1 calc R
H14B H 0.0134 0.7885 -0.2173 0.074 Uiso 1 1 calc R
H14C H 0.1108 0.8076 -0.2040 0.074 Uiso 1 1 calc R
C20 C 0.3264(2) 0.0887(4) 0.1595(2) 0.0305(9) Uani 1 1 d .
C21 C 0.3585(2) 0.1553(4) 0.2382(2) 0.0323(9) Uani 1 1 d .
C22 C 0.4259(2) 0.2496(5) 0.2283(2) 0.0390(10) Uani 1 1 d .
C23 C 0.4371(2) 0.2389(5) 0.1438(3) 0.0415(10) Uani 1 1 d .
C24 C 0.3757(2) 0.1389(4) 0.1007(2) 0.0378(10) Uani 1 1 d .
C25 C 0.2542(3) -0.0214(5) 0.1407(3) 0.0494(11) Uani 1 1 d .
H25A H 0.2234 -0.0013 0.0850 0.059 Uiso 1 1 calc R
H25B H 0.2183 -0.0069 0.1813 0.059 Uiso 1 1 calc R
H25C H 0.2746 -0.1267 0.1438 0.059 Uiso 1 1 calc R
C26 C 0.3247(3) 0.1298(5) 0.3164(2) 0.0504(11) Uani 1 1 d .
H26A H 0.2668 0.1007 0.3021 0.060 Uiso 1 1 calc R
H26B H 0.3298 0.2242 0.3490 0.060 Uiso 1 1 calc R
H26C H 0.3556 0.0481 0.3489 0.060 Uiso 1 1 calc R
C27 C 0.4790(3) 0.3423(5) 0.2966(3) 0.0646(14) Uani 1 1 d .
H27A H 0.5061 0.4250 0.2717 0.078 Uiso 1 1 calc R
H27B H 0.5204 0.2756 0.3287 0.078 Uiso 1 1 calc R
H27C H 0.4444 0.3857 0.3332 0.078 Uiso 1 1 calc R
C28 C 0.5040(3) 0.3152(6) 0.1056(4) 0.0755(17) Uani 1 1 d .
H28A H 0.5262 0.4028 0.1395 0.091 Uiso 1 1 calc R
H28B H 0.4809 0.3501 0.0495 0.091 Uiso 1 1 calc R
H28C H 0.5480 0.2416 0.1030 0.091 Uiso 1 1 calc R
C29 C 0.3659(3) 0.0876(5) 0.0119(3) 0.0655(15) Uani 1 1 d .
H29A H 0.3075 0.0766 -0.0115 0.079 Uiso 1 1 calc R
H29B H 0.3936 -0.0108 0.0094 0.079 Uiso 1 1 calc R
H29C H 0.3904 0.1637 -0.0200 0.079 Uiso 1 1 calc R

loop_
_atom_site_aniso_label
_atom_site_aniso_U_11
_atom_site_aniso_U_22
_atom_site_aniso_U_33
_atom_site_aniso_U_23
_atom_site_aniso_U_13
_atom_site_aniso_U_12
Co 0.0256(3) 0.0285(3) 0.0231(3) 0.0014(3) 0.0035(2) -0.0003(3)
O1 0.0499(19) 0.0425(18) 0.082(2) -0.0259(16) -0.0083(16) 0.0035(15)
O2 0.0332(16) 0.0518(18) 0.064(2) -0.0208(15) 0.0136(14) -0.0121(13)
O3 0.071(2) 0.0556(18) 0.0269(16) 0.0047(14) 0.0106(14) 0.0150(16)
O4 0.0523(17) 0.0349(16) 0.0419(17) 0.0055(13) 0.0043(13) 0.0096(13)
C1 0.031(2) 0.033(2) 0.039(2) -0.0013(18) -0.0062(17) -0.0069(17)
C2 0.041(2) 0.030(2) 0.027(2) -0.0039(17) -0.0015(17) 0.0038(18)
C3 0.032(2) 0.032(2) 0.024(2) 0.0033(16) 0.0055(16) 0.0064(16)
C4 0.0266(19) 0.0289(19) 0.025(2) 0.0072(16) 0.0042(15) -0.0012(16)
C5 0.0299(19) 0.033(2) 0.0236(19) -0.0026(16) 0.0060(15) 0.0041(16)
C6 0.035(2) 0.034(2) 0.031(2) 0.0088(17) 0.0044(17) -0.0015(17)
C7 0.035(2) 0.032(2) 0.046(2) 0.0062(19) 0.0058(18) -0.0065(17)
C8 0.069(3) 0.050(3) 0.037(3) -0.012(2) 0.000(2) 0.004(2)
C9 0.045(2) 0.059(3) 0.034(2) 0.006(2) 0.0157(19) 0.007(2)
C10 0.034(2) 0.0299(19) 0.0190(19) -0.0039(16) 0.0059(15) 0.0028(16)
C11 0.038(2) 0.037(2) 0.020(2) -0.0025(17) -0.0007(16) -0.0012(19)
C12 0.058(3) 0.073(4) 0.079(4) -0.028(3) 0.022(3) -0.029(3)
C13 0.030(2) 0.038(2) 0.029(2) 0.0013(18) 0.0021(17) 0.0005(17)
C14 0.074(3) 0.045(3) 0.067(3) 0.024(2) 0.014(3) 0.012(2)
C20 0.036(2) 0.029(2) 0.027(2) 0.0012(16) 0.0056(17) 0.0047(17)
C21 0.036(2) 0.035(2) 0.025(2) 0.0025(17) 0.0030(16) 0.0039(17)
C22 0.031(2) 0.040(2) 0.043(3) 0.007(2) -0.0022(18) 0.0050(19)
C23 0.033(2) 0.038(2) 0.057(3) 0.017(2) 0.017(2) 0.0070(19)
C24 0.049(2) 0.041(2) 0.025(2) 0.0093(18) 0.0135(18) 0.017(2)
C25 0.055(3) 0.034(2) 0.058(3) -0.001(2) 0.005(2) -0.007(2)
C26 0.064(3) 0.059(3) 0.031(2) 0.007(2) 0.015(2) 0.009(2)
C27 0.046(3) 0.056(3) 0.076(4) -0.007(3) -0.032(2) 0.003(2)
C28 0.043(3) 0.079(4) 0.113(5) 0.043(3) 0.036(3) 0.011(3)
C29 0.112(4) 0.055(3) 0.036(3) 0.007(2) 0.032(3) 0.025(3)

loop_
_atom_type_symbol
_atom_type_description
_atom_type_scat_dispersion_real
_atom_type_scat_dispersion_imag
_atom_type_scat_source
C C 0.0181 0.0091 'International Tables Vol C Tables 4.2.6.8 and 6.1.1.4'
H H 0.0000 0.0000 'International Tables Vol C Tables 4.2.6.8 and 6.1.1.4'
O O 0.0492 0.0322 'International Tables Vol C Tables 4.2.6.8 and 6.1.1.4'
Co Co -2.3653 3.6143 'International Tables Vol C Tables 4.2.6.8 and 6.1.1.4'

loop_
_geom_angle_atom_site_label_1
_geom_angle_atom_site_label_2
_geom_angle_atom_site_label_3
_geom_angle
C3 Co C1 75.89(15)
C3 Co C2 42.05(15)
C1 Co C2 42.73(15)
C3 Co C4 42.47(14)
C1 Co C4 85.90(14)
C2 Co C4 75.48(14)
C3 Co C23 175.00(15)
C1 Co C23 99.16(16)
C2 Co C23 133.32(16)
C4 Co C23 138.86(16)
C3 Co C24 143.67(16)
C1 Co C24 127.52(16)
C2 Co C24 170.25(16)
C4 Co C24 105.81(15)
C23 Co C24 40.48(16)
C3 Co C20 117.25(15)
C1 Co C20 166.75(15)
C2 Co C20 149.01(15)
C4 Co C20 102.67(14)
C23 Co C20 67.72(15)
C24 Co C20 40.64(14)
C3 Co C22 139.52(15)
C1 Co C22 104.54(15)
C2 Co C22 112.16(15)
C4 Co C22 169.56(15)
C23 Co C22 40.52(16)
C24 Co C22 67.94(16)
C20 Co C22 67.05(15)
C3 Co C21 115.91(14)
C1 Co C21 138.29(15)
C2 Co C21 119.14(14)
C4 Co C21 130.97(14)
C23 Co C21 67.27(15)
C24 Co C21 67.61(14)
C20 Co C21 39.75(14)
C22 Co C21 39.49(15)
C11 O2 C12 117.0(3)
C13 O4 C14 116.3(3)
C2 C1 C7 128.4(3)
C2 C1 Co 68.7(2)
C7 C1 Co 118.3(3)
C3 C2 C1 116.3(3)
C3 C2 C8 122.4(4)
C1 C2 C8 120.6(3)
C3 C2 Co 68.6(2)
C1 C2 Co 68.6(2)
C8 C2 Co 125.7(3)
C2 C3 C4 117.1(3)
C2 C3 C9 122.6(3)
C4 C3 C9 119.9(3)
C2 C3 Co 69.3(2)
C4 C3 Co 69.91(19)
C9 C3 Co 125.7(3)
C3 C4 C5 126.3(3)
C3 C4 Co 67.62(19)
C5 C4 Co 123.9(2)
C4 C5 C6 113.4(3)
C4 C5 C10 107.7(3)
C6 C5 C10 109.5(3)
C7 C6 C5 113.3(3)
C1 C7 C6 114.1(3)
C11 C10 C13 107.5(3)
C11 C10 C5 113.0(3)
C13 C10 C5 112.2(3)
O1 C11 O2 123.2(3)
O1 C11 C10 127.2(3)
O2 C11 C10 109.6(3)
O3 C13 O4 123.8(3)
O3 C13 C10 124.8(3)
O4 C13 C10 111.3(3)
C21 C20 C24 108.6(3)
C21 C20 C25 126.2(3)
C24 C20 C25 125.2(3)
C21 C20 Co 71.6(2)
C24 C20 Co 69.1(2)
C25 C20 Co 126.7(3)
C22 C21 C20 107.7(3)
C22 C21 C26 127.2(4)
C20 C21 C26 125.1(4)
C22 C21 Co 68.9(2)
C20 C21 Co 68.7(2)
C26 C21 Co 127.1(3)
C21 C22 C23 108.3(3)
C21 C22 C27 125.8(4)
C23 C22 C27 125.9(4)
C21 C22 Co 71.6(2)
C23 C22 Co 68.8(2)
C27 C22 Co 126.8(3)
C24 C23 C22 108.3(3)
C24 C23 C28 124.8(4)
C22 C23 C28 126.9(4)
C24 C23 Co 70.1(2)
C22 C23 Co 70.7(2)
C28 C23 Co 126.5(3)
C23 C24 C20 107.1(3)
C23 C24 C29 127.1(4)
C20 C24 C29 125.7(4)
C23 C24 Co 69.5(2)
C20 C24 Co 70.2(2)
C29 C24 Co 127.8(3)

loop_
_geom_bond_atom_site_label_1
_geom_bond_atom_site_label_2
_geom_bond_distance
Co C3 1.977(3)
Co C1 1.985(4)
Co C2 1.986(4)
Co C4 2.008(3)
Co C23 2.041(4)
Co C24 2.049(4)
Co C20 2.063(4)
Co C22 2.067(4)
Co C21 2.101(4)
O1 C11 1.195(4)
O2 C11 1.333(4)
O2 C12 1.445(5)
O3 C13 1.200(4)
O4 C13 1.334(4)
O4 C14 1.449(5)
C1 C2 1.447(5)
C1 C7 1.503(5)
C2 C3 1.422(5)
C2 C8 1.505(5)
C3 C4 1.443(5)
C3 C9 1.515(5)
C4 C5 1.510(5)
C5 C6 1.522(5)
C5 C10 1.541(5)
C6 C7 1.505(5)
C10 C11 1.513(5)
C10 C13 1.513(5)
C20 C21 1.416(5)
C20 C24 1.428(5)
C20 C25 1.509(5)
C21 C22 1.409(5)
C21 C26 1.493(5)
C22 C23 1.423(6)
C22 C27 1.511(6)
C23 C24 1.415(6)
C23 C28 1.510(5)
C24 C29 1.492(5)

loop_
_geom_torsion_atom_site_label_1
_geom_torsion_atom_site_label_2
_geom_torsion_atom_site_label_3
_geom_torsion_atom_site_label_4
_geom_torsion
C3 Co C1 C2 31.1(2)
C4 Co C1 C2 73.0(2)
C23 Co C1 C2 -148.2(2)
C24 Co C1 C2 179.8(2)
C20 Co C1 C2 -156.1(6)
C22 Co C1 C2 -107.1(2)
C21 Co C1 C2 -82.2(3)
C3 Co C1 C7 -92.1(3)
C2 Co C1 C7 -123.2(4)
C4 Co C1 C7 -50.2(3)
C23 Co C1 C7 88.7(3)
C24 Co C1 C7 56.6(4)
C20 Co C1 C7 80.7(7)
C22 Co C1 C7 129.8(3)
C21 Co C1 C7 154.7(3)
C7 C1 C2 C3 58.9(5)
Co C1 C2 C3 -51.0(3)
C7 C1 C2 C8 -130.4(4)
Co C1 C2 C8 119.8(3)
C7 C1 C2 Co 109.8(4)
C1 Co C2 C3 131.6(3)
C4 Co C2 C3 31.7(2)
C23 Co C2 C3 177.3(2)
C24 Co C2 C3 130.6(9)
C20 Co C2 C3 -58.8(4)
C22 Co C2 C3 -140.8(2)
C21 Co C2 C3 -97.4(2)
C3 Co C2 C1 -131.6(3)
C4 Co C2 C1 -99.9(2)
C23 Co C2 C1 45.7(3)
C24 Co C2 C1 -1.0(10)
C20 Co C2 C1 169.6(3)
C22 Co C2 C1 87.6(2)
C21 Co C2 C1 131.0(2)
C3 Co C2 C8 115.3(4)
C1 Co C2 C8 -113.1(4)
C4 Co C2 C8 147.0(4)
C23 Co C2 C8 -67.4(4)
C24 Co C2 C8 -114.1(9)
C20 Co C2 C8 56.5(5)
C22 Co C2 C8 -25.5(4)
C21 Co C2 C8 17.9(4)
C1 C2 C3 C4 -1.8(5)
C8 C2 C3 C4 -172.3(3)
Co C2 C3 C4 -52.7(3)
C1 C2 C3 C9 170.9(3)
C8 C2 C3 C9 0.3(5)
Co C2 C3 C9 119.9(3)
C1 C2 C3 Co 50.9(3)
C8 C2 C3 Co -119.6(4)
C1 Co C3 C2 -31.6(2)
C4 Co C3 C2 -131.1(3)
C23 Co C3 C2 -23.0(19)
C24 Co C3 C2 -167.5(2)
C20 Co C3 C2 150.3(2)
C22 Co C3 C2 64.4(3)
C21 Co C3 C2 105.6(2)
C1 Co C3 C4 99.5(2)
C2 Co C3 C4 131.1(3)
C23 Co C3 C4 108.0(18)
C24 Co C3 C4 -36.4(3)
C20 Co C3 C4 -78.6(2)
C22 Co C3 C4 -164.5(2)
C21 Co C3 C4 -123.3(2)
C1 Co C3 C9 -147.5(3)
C2 Co C3 C9 -115.9(4)
C4 Co C3 C9 113.0(4)
C23 Co C3 C9 -139.0(17)
C24 Co C3 C9 76.6(4)
C20 Co C3 C9 34.4(4)
C22 Co C3 C9 -51.5(4)
C21 Co C3 C9 -10.3(4)
C2 C3 C4 C5 -64.1(5)
C9 C3 C4 C5 123.0(4)
Co C3 C4 C5 -116.5(3)
C2 C3 C4 Co 52.4(3)
C9 C3 C4 Co -120.4(3)
C1 Co C4 C3 -73.5(2)
C2 Co C4 C3 -31.4(2)
C23 Co C4 C3 -172.8(2)
C24 Co C4 C3 158.6(2)
C20 Co C4 C3 116.7(2)
C22 Co C4 C3 106.7(8)
C21 Co C4 C3 84.7(2)
C3 Co C4 C5 119.6(4)
C1 Co C4 C5 46.1(3)
C2 Co C4 C5 88.1(3)
C23 Co C4 C5 -53.2(4)
C24 Co C4 C5 -81.8(3)
C20 Co C4 C5 -123.7(3)
C22 Co C4 C5 -133.7(7)
C21 Co C4 C5 -155.7(3)
C3 C4 C5 C6 32.0(5)
Co C4 C5 C6 -53.7(4)
C3 C4 C5 C10 -89.4(4)
Co C4 C5 C10 -175.1(2)
C4 C5 C6 C7 52.5(4)
C10 C5 C6 C7 172.8(3)
C2 C1 C7 C6 -16.9(6)
Co C1 C7 C6 67.3(4)
C5 C6 C7 C1 -61.0(4)
C4 C5 C10 C11 -65.2(4)
C6 C5 C10 C11 171.1(3)
C4 C5 C10 C13 173.0(3)
C6 C5 C10 C13 49.3(4)
C12 O2 C11 O1 3.9(6)
C12 O2 C11 C10 -178.1(3)
C13 C10 C11 O1 104.1(4)
C5 C10 C11 O1 -20.3(5)
C13 C10 C11 O2 -73.8(4)
C5 C10 C11 O2 161.8(3)
C14 O4 C13 O3 -2.9(6)
C14 O4 C13 C10 174.1(3)
C11 C10 C13 O3 -48.6(5)
C5 C10 C13 O3 76.3(5)
C11 C10 C13 O4 134.5(3)
C5 C10 C13 O4 -100.7(3)
C3 Co C20 C21 -98.6(2)
C1 Co C20 C21 89.3(7)
C2 Co C20 C21 -58.5(4)
C4 Co C20 C21 -141.3(2)
C23 Co C20 C21 80.8(2)
C24 Co C20 C21 119.1(3)
C22 Co C20 C21 36.7(2)
C3 Co C20 C24 142.3(2)
C1 Co C20 C24 -29.8(7)
C2 Co C20 C24 -177.6(3)
C4 Co C20 C24 99.6(2)
C23 Co C20 C24 -38.3(2)
C22 Co C20 C24 -82.4(2)
C21 Co C20 C24 -119.1(3)
C3 Co C20 C25 23.2(4)
C1 Co C20 C25 -148.9(6)
C2 Co C20 C25 63.3(5)
C4 Co C20 C25 -19.5(3)
C23 Co C20 C25 -157.4(4)
C24 Co C20 C25 -119.1(4)
C22 Co C20 C25 158.5(4)
C21 Co C20 C25 121.8(4)
C24 C20 C21 C22 1.5(4)
C25 C20 C21 C22 179.5(4)
Co C20 C21 C22 -58.0(3)
C24 C20 C21 C26 -179.3(3)
C25 C20 C21 C26 -1.3(6)
Co C20 C21 C26 121.2(4)
C24 C20 C21 Co 59.5(2)
C25 C20 C21 Co -122.5(4)
C3 Co C21 C22 -137.7(2)
C1 Co C21 C22 -39.8(3)
C2 Co C21 C22 -90.1(3)
C4 Co C21 C22 173.9(2)
C23 Co C21 C22 38.0(2)
C24 Co C21 C22 82.0(2)
C20 Co C21 C22 120.0(3)
C3 Co C21 C20 102.2(2)
C1 Co C21 C20 -159.8(2)
C2 Co C21 C20 149.8(2)
C4 Co C21 C20 53.9(3)
C23 Co C21 C20 -82.0(2)
C24 Co C21 C20 -38.0(2)
C22 Co C21 C20 -120.0(3)
C3 Co C21 C26 -16.4(4)
C1 Co C21 C26 81.5(4)
C2 Co C21 C26 31.2(4)
C4 Co C21 C26 -64.8(4)
C23 Co C21 C26 159.4(4)
C24 Co C21 C26 -156.6(4)
C20 Co C21 C26 -118.6(4)
C22 Co C21 C26 121.4(4)
C20 C21 C22 C23 -1.3(4)
C26 C21 C22 C23 179.5(4)
Co C21 C22 C23 -59.2(3)
C20 C21 C22 C27 -179.6(4)
C26 C21 C22 C27 1.2(6)
Co C21 C22 C27 122.6(4)
C20 C21 C22 Co 57.8(2)
C26 C21 C22 Co -121.3(4)
C3 Co C22 C21 68.7(3)
C1 Co C22 C21 153.9(2)
C2 Co C22 C21 109.4(2)
C4 Co C22 C21 -26.3(9)
C23 Co C22 C21 -119.0(3)
C24 Co C22 C21 -81.1(2)
C20 Co C22 C21 -37.0(2)
C3 Co C22 C23 -172.3(2)
C1 Co C22 C23 -87.1(3)
C2 Co C22 C23 -131.6(2)
C4 Co C22 C23 92.7(8)
C24 Co C22 C23 37.9(2)
C20 Co C22 C23 82.0(2)
C21 Co C22 C23 119.0(3)
C3 Co C22 C27 -52.6(5)
C1 Co C22 C27 32.5(4)
C2 Co C22 C27 -11.9(4)
C4 Co C22 C27 -147.7(7)
C23 Co C22 C27 119.7(5)
C24 Co C22 C27 157.6(4)
C20 Co C22 C27 -158.3(4)
C21 Co C22 C27 -121.3(5)
C21 C22 C23 C24 0.7(4)
C27 C22 C23 C24 178.9(4)
Co C22 C23 C24 -60.3(3)
C21 C22 C23 C28 -177.4(4)
C27 C22 C23 C28 0.9(6)
Co C22 C23 C28 121.7(4)
C21 C22 C23 Co 60.9(3)
C27 C22 C23 Co -120.8(4)
C3 Co C23 C24 -147.9(17)
C1 Co C23 C24 -139.6(2)
C2 Co C23 C24 -169.1(2)
C4 Co C23 C24 -45.3(3)
C20 Co C23 C24 38.5(2)
C22 Co C23 C24 118.7(3)
C21 Co C23 C24 81.6(2)
C3 Co C23 C22 93.3(18)
C1 Co C23 C22 101.7(2)
C2 Co C23 C22 72.2(3)
C4 Co C23 C22 -164.0(2)
C24 Co C23 C22 -118.7(3)
C20 Co C23 C22 -80.3(2)
C21 Co C23 C22 -37.1(2)
C3 Co C23 C28 -29(2)
C1 Co C23 C28 -20.5(5)
C2 Co C23 C28 -50.0(5)
C4 Co C23 C28 73.8(5)
C24 Co C23 C28 119.1(5)
C20 Co C23 C28 157.5(5)
C22 Co C23 C28 -122.2(5)
C21 Co C23 C28 -159.3(5)
C22 C23 C24 C20 0.2(4)
C28 C23 C24 C20 178.3(4)
Co C23 C24 C20 -60.4(2)
C22 C23 C24 C29 -176.8(4)
C28 C23 C24 C29 1.3(6)
Co C23 C24 C29 122.5(4)
C22 C23 C24 Co 60.7(3)
C28 C23 C24 Co -121.2(4)
C21 C20 C24 C23 -1.1(4)
C25 C20 C24 C23 -179.1(4)
Co C20 C24 C23 60.0(3)
C21 C20 C24 C29 176.0(4)
C25 C20 C24 C29 -2.0(6)
Co C20 C24 C29 -123.0(4)
C21 C20 C24 Co -61.0(3)
C25 C20 C24 Co 120.9(4)
C3 Co C24 C23 175.5(2)
C1 Co C24 C23 53.8(3)
C2 Co C24 C23 54.7(10)
C4 Co C24 C23 150.9(2)
C20 Co C24 C23 -117.9(3)
C22 Co C24 C23 -37.9(2)
C21 Co C24 C23 -80.7(2)
C3 Co C24 C20 -66.6(3)
C1 Co C24 C20 171.7(2)
C2 Co C24 C20 172.6(8)
C4 Co C24 C20 -91.2(2)
C23 Co C24 C20 117.9(3)
C22 Co C24 C20 80.0(2)
C21 Co C24 C20 37.2(2)
C3 Co C24 C29 53.8(5)
C1 Co C24 C29 -67.9(5)
C2 Co C24 C29 -67.0(11)
C4 Co C24 C29 29.2(4)
C23 Co C24 C29 -121.7(5)
C20 Co C24 C29 120.4(5)
C22 Co C24 C29 -159.6(4)
C21 Co C24 C29 157.6(4)
